data_2243340
loop_
_publ_author_name
'Bernier, Chad M.'
'DuChane, Christine M.'
'Merola, Joseph S.'

_publ_section_title
;
 Crystal structures of
 (\h^4^-cycloocta-1,5-diene)bis(1,3-dimethylimidazol-2-ylidene)iridium(I)
 iodide and
 (\h^4^-cycloocta-1,5-diene)bis(1,3-diethylimidazol-2-ylidene)iridium(I)
 iodide
;
_journal_issue 5
_journal_name_full 'Acta Crystallographica Section E'
_journal_page_first 611
_journal_page_last 614
_journal_paper_doi 10.1107/S2056989020004235
_journal_volume 76
_journal_year 2020
_chemical_formula_iupac '[Ir (C7 H12 N2)2 (C8 H12)] I'
_chemical_formula_moiety 'C22 H36 Ir N4 +, I -'
_chemical_formula_sum 'C22 H36 I Ir N4'
_chemical_formula_weight 675.65
_chemical_name_systematic
;
(\h^4^-Cycloocta-1,5-diene)bis(1,3-diethylimidazol-2-ylidene)iridium(I) iodide
;
_space_group_crystal_system orthorhombic
_space_group_IT_number 56
_space_group_name_Hall '-P 2ab 2ac'
_space_group_name_H-M_alt 'P c c n'
_atom_sites_solution_hydrogens geom
_audit_creation_method
;
Olex2 1.2
(compiled 2018.05.29 svn.r3508 for OlexSys, GUI svn.r5506)
;
_cell_angle_alpha 90
_cell_angle_beta 90
_cell_angle_gamma 90
_cell_formula_units_Z 4
_cell_length_a 10.6041(2)
_cell_length_b 12.3058(2)
_cell_length_c 18.2513(3)
_cell_measurement_reflns_used 17338
_cell_measurement_temperature 100.01(10)
_cell_measurement_theta_max 37.8830
_cell_measurement_theta_min 2.7430
_cell_volume 2381.65(7)
_computing_cell_refinement
;
CrysAlisPro (Rigaku OD, 2018)
;
_computing_data_collection
;
CrysAlisPro (Rigaku OD, 2018)
;
_computing_data_reduction
;
CrysAlisPro (Rigaku OD, 2018)
;
_computing_molecular_graphics
;
<i>OLEX2</i> (Dolomanov <i>et al.</i>,  2009)
;
_computing_publication_material
;
<i>OLEX2</i> (Dolomanov <i>et al.</i>,  2009)
;
_computing_structure_refinement
;
ShelXL (Sheldrick, 2015b)
;
_computing_structure_solution
;
ShelXT (Sheldrick, 2015a)
;
_diffrn_ambient_temperature 100.01(10)
_diffrn_detector 'CCD plate'
_diffrn_detector_area_resol_mean 10.0000
_diffrn_measured_fraction_theta_full 1.000
_diffrn_measured_fraction_theta_max 0.963
_diffrn_measurement_device 'four-circle diffractometer'
_diffrn_measurement_device_type 'XtaLAB Synergy, Dualflex, HyPix'
_diffrn_measurement_method '\w scans'
_diffrn_radiation_monochromator mirror
_diffrn_radiation_probe x-ray
_diffrn_radiation_type MoK\a
_diffrn_radiation_wavelength 0.71073
_diffrn_reflns_av_R_equivalents 0.0621
_diffrn_reflns_av_unetI/netI 0.0348
_diffrn_reflns_limit_h_max 17
_diffrn_reflns_limit_h_min -16
_diffrn_reflns_limit_k_max 21
_diffrn_reflns_limit_k_min -21
_diffrn_reflns_limit_l_max 31
_diffrn_reflns_limit_l_min -30
_diffrn_reflns_number 59059
_diffrn_reflns_theta_full 36.000
_diffrn_reflns_theta_max 38.204
_diffrn_reflns_theta_min 2.535
_diffrn_source 'micro-focus sealed X-ray tube'
_exptl_absorpt_coefficient_mu 6.917
_exptl_absorpt_correction_T_max 1.000
_exptl_absorpt_correction_T_min 0.318
_exptl_absorpt_correction_type gaussian
_exptl_absorpt_process_details
;
(CrysAlisPro;Rigaku OD, 2018)
;
_exptl_crystal_colour orange
_exptl_crystal_density_diffrn 1.884
_exptl_crystal_description block
_exptl_crystal_F_000 1304
_exptl_crystal_size_max 0.383
_exptl_crystal_size_mid 0.165
_exptl_crystal_size_min 0.123
_refine_diff_density_max 1.537
_refine_diff_density_min -0.831
_refine_ls_extinction_method none
_refine_ls_goodness_of_fit_ref 1.000
_refine_ls_hydrogen_treatment constr
_refine_ls_matrix_type full
_refine_ls_number_parameters 130
_refine_ls_number_reflns 6352
_refine_ls_number_restraints 0
_refine_ls_restrained_S_all 1.000
_refine_ls_R_factor_all 0.0679
_refine_ls_R_factor_gt 0.0296
_refine_ls_shift/su_max 0.002
_refine_ls_shift/su_mean 0.000
_refine_ls_structure_factor_coef Fsqd
_refine_ls_weighting_details 'w=1/[\s^2^(Fo^2^)+(0.0220P)^2^+1.4351P] where P=(Fo^2^+2Fc^2^)/3'
_refine_ls_weighting_scheme calc
_refine_ls_wR_factor_gt 0.0519
_refine_ls_wR_factor_ref 0.0604
_reflns_number_gt 3839
_reflns_number_total 6352
_reflns_threshold_expression 'I > 2\s(I)'
_cod_data_source_file mw2156sup1.cif
_cod_data_source_block 2
_cod_database_code 2243340
_shelx_space_group_comment
;
The symmetry employed for this shelxl refinement is uniquely defined
by the following loop, which should always be used as a source of
symmetry information in preference to the above space-group names.
They are only intended as comments.
;

loop_
_space_group_symop_operation_xyz
'x, y, z'
'-x+1/2, -y+1/2, z'
'-x, y+1/2, -z+1/2'
'x+1/2, -y, -z+1/2'
'-x, -y, -z'
'x-1/2, y-1/2, -z'
'x, -y-1/2, z-1/2'
'-x-1/2, y, z-1/2'

loop_
_atom_site_type_symbol
_atom_site_label
_atom_site_fract_x
_atom_site_fract_y
_atom_site_fract_z
_atom_site_U_iso_or_equiv
_atom_site_adp_type
_atom_site_calc_flag
_atom_site_occupancy
_atom_site_disorder_assembly
_atom_site_disorder_group
Ir Ir1 0.750000 0.750000 0.50409(2) 0.01428(3) Uani d 1 . .
N N1 0.66768(19) 0.56037(15) 0.40954(10) 0.0170(4) Uani d 1 . .
N N2 0.5533(2) 0.69802(15) 0.38262(10) 0.0160(4) Uani d 1 . .
C C1 0.6489(2) 0.66696(18) 0.42698(11) 0.0147(4) Uani d 1 . .
C C2 0.5863(2) 0.52747(19) 0.35491(12) 0.0197(5) Uani d 1 . .
H H2 0.582250 0.458717 0.333882 0.024 Uiso calc 1 . .
C C3 0.5145(2) 0.61300(19) 0.33789(13) 0.0193(4) Uani d 1 . .
H H3 0.450781 0.615208 0.302881 0.023 Uiso calc 1 . .
C C4 0.7633(2) 0.49015(18) 0.44314(14) 0.0217(5) Uani d 1 . .
H H4A 0.812864 0.532569 0.477466 0.026 Uiso calc 1 . .
H H4B 0.819765 0.463618 0.405332 0.026 Uiso calc 1 . .
C C5 0.7056(3) 0.3938(2) 0.48314(15) 0.0258(5) Uani d 1 . .
H H5A 0.666738 0.345931 0.448297 0.039 Uiso calc 1 . .
H H5B 0.643277 0.419285 0.517187 0.039 Uiso calc 1 . .
H H5C 0.770442 0.355409 0.509178 0.039 Uiso calc 1 . .
C C6 0.5011(2) 0.80817(19) 0.37857(13) 0.0197(5) Uani d 1 . .
H H6A 0.521838 0.847322 0.423096 0.024 Uiso calc 1 . .
H H6B 0.409999 0.804105 0.374896 0.024 Uiso calc 1 . .
C C7 0.5529(3) 0.86951(19) 0.31300(13) 0.0238(5) Uani d 1 . .
H H7A 0.531961 0.831132 0.268855 0.036 Uiso calc 1 . .
H H7B 0.642915 0.875246 0.317200 0.036 Uiso calc 1 . .
H H7C 0.516639 0.940945 0.311475 0.036 Uiso calc 1 . .
C C8 0.8334(2) 0.8517(2) 0.59035(13) 0.0218(5) Uani d 1 . .
H H8 0.877875 0.916010 0.572020 0.026 Uiso calc 1 . .
C C9 0.9006(2) 0.7551(2) 0.58265(13) 0.0232(4) Uani d 1 . .
H H9 0.983639 0.765350 0.560128 0.028 Uiso calc 1 . .
C C10 0.8939(3) 0.6559(2) 0.63123(15) 0.0317(6) Uani d 1 . .
H H10A 0.940977 0.669868 0.675826 0.038 Uiso calc 1 . .
H H10B 0.933711 0.595331 0.606313 0.038 Uiso calc 1 . .
C C11 0.7595(3) 0.6247(2) 0.65118(15) 0.0329(6) Uani d 1 . .
H H11A 0.756815 0.547796 0.662661 0.039 Uiso calc 1 . .
H H11B 0.734462 0.664384 0.694739 0.039 Uiso calc 1 . .
I I1 0.250000 0.750000 0.71451(2) 0.02175(4) Uani d 1 . .

loop_
_atom_site_aniso_label
_atom_site_aniso_U_11
_atom_site_aniso_U_22
_atom_site_aniso_U_33
_atom_site_aniso_U_12
_atom_site_aniso_U_13
_atom_site_aniso_U_23
Ir1 0.01317(5) 0.01477(5) 0.01492(5) -0.00400(6) 0.000 0.000
N1 0.0177(10) 0.0156(8) 0.0176(9) -0.0029(7) -0.0019(7) -0.0005(7)
N2 0.0179(10) 0.0145(9) 0.0155(8) -0.0021(7) -0.0004(8) -0.0007(7)
C1 0.0151(10) 0.0148(9) 0.0144(9) -0.0025(7) 0.0000(7) -0.0004(8)
C2 0.0237(12) 0.0175(10) 0.0178(10) -0.0052(9) -0.0024(9) -0.0011(8)
C3 0.0213(12) 0.0216(11) 0.0149(10) -0.0029(9) -0.0039(9) -0.0012(9)
C4 0.0212(14) 0.0171(9) 0.0267(11) -0.0022(9) -0.0066(10) 0.0008(8)
C5 0.0333(14) 0.0170(11) 0.0271(13) -0.0048(10) -0.0070(11) 0.0032(10)
C6 0.0194(12) 0.0193(11) 0.0205(11) 0.0035(9) 0.0006(9) -0.0013(9)
C7 0.0325(15) 0.0189(11) 0.0200(11) -0.0005(10) -0.0016(10) 0.0007(9)
C8 0.0190(12) 0.0247(12) 0.0216(11) -0.0084(9) -0.0032(9) -0.0039(10)
C9 0.0175(9) 0.0292(11) 0.0230(10) -0.0072(12) -0.0054(8) 0.0031(13)
C10 0.0270(15) 0.0384(15) 0.0297(14) -0.0029(12) -0.0084(11) 0.0090(12)
C11 0.0319(16) 0.0418(14) 0.0249(11) -0.0040(14) -0.0006(13) 0.0124(11)
I1 0.01710(8) 0.02436(9) 0.02378(10) -0.00028(11) 0.000 0.000

loop_
_atom_type_symbol
_atom_type_description
_atom_type_scat_dispersion_real
_atom_type_scat_dispersion_imag
_atom_type_scat_source
C C 0.0033 0.0016 'International Tables Vol C Tables 4.2.6.8 and 6.1.1.4'
H H 0.0000 0.0000 'International Tables Vol C Tables 4.2.6.8 and 6.1.1.4'
I I -0.4742 1.8119 'International Tables Vol C Tables 4.2.6.8 and 6.1.1.4'
Ir Ir -1.4442 7.9887 'International Tables Vol C Tables 4.2.6.8 and 6.1.1.4'
N N 0.0061 0.0033 'International Tables Vol C Tables 4.2.6.8 and 6.1.1.4'

loop_
_exptl_crystal_face_index_h
_exptl_crystal_face_index_k
_exptl_crystal_face_index_l
_exptl_crystal_face_perp_dist
15 2 -1 0.0590
15 2 1 0.0640
2 7 -24 0.1570
1 -17 4 0.0628
-1 17 0 0.0729
-2 -1 26 0.1395
-15 -3 3 0.0539

loop_
_geom_angle_atom_site_label_1
_geom_angle_atom_site_label_2
_geom_angle_atom_site_label_3
_geom_angle_site_symmetry_1
_geom_angle_site_symmetry_3
_geom_angle
_geom_angle_publ_flag
C1 Ir1 C1 2_665 . 92.93(12) ?
C1 Ir1 C8 . 2_665 89.85(9) ?
C1 Ir1 C8 2_665 2_665 171.79(9) ?
C1 Ir1 C8 . . 171.79(9) ?
C1 Ir1 C8 2_665 . 89.85(9) ?
C1 Ir1 C9 2_665 2_665 149.88(10) ?
C1 Ir1 C9 2_665 . 93.15(9) ?
C1 Ir1 C9 . . 149.88(10) ?
C1 Ir1 C9 . 2_665 93.15(9) ?
C8 Ir1 C8 2_665 . 88.46(13) ?
C9 Ir1 C8 2_665 . 80.66(9) ?
C9 Ir1 C8 . . 37.37(10) ?
C9 Ir1 C8 2_665 2_665 37.37(10) ?
C9 Ir1 C8 . 2_665 80.66(9) ?
C9 Ir1 C9 2_665 . 96.21(13) ?
C1 N1 C2 . . 111.1(2) ?
C1 N1 C4 . . 124.74(19) ?
C2 N1 C4 . . 124.18(19) ?
C1 N2 C3 . . 111.16(19) ?
C1 N2 C6 . . 125.05(19) ?
C3 N2 C6 . . 123.70(19) ?
N1 C1 Ir1 . . 124.39(16) ?
N2 C1 Ir1 . . 131.63(17) ?
N2 C1 N1 . . 103.98(19) ?
N1 C2 H2 . . 126.5 ?
C3 C2 N1 . . 107.1(2) ?
C3 C2 H2 . . 126.5 ?
N2 C3 H3 . . 126.6 ?
C2 C3 N2 . . 106.7(2) ?
C2 C3 H3 . . 126.6 ?
N1 C4 H4A . . 109.1 ?
N1 C4 H4B . . 109.1 ?
N1 C4 C5 . . 112.4(2) ?
H4A C4 H4B . . 107.8 ?
C5 C4 H4A . . 109.1 ?
C5 C4 H4B . . 109.1 ?
C4 C5 H5A . . 109.5 ?
C4 C5 H5B . . 109.5 ?
C4 C5 H5C . . 109.5 ?
H5A C5 H5B . . 109.5 ?
H5A C5 H5C . . 109.5 ?
H5B C5 H5C . . 109.5 ?
N2 C6 H6A . . 109.4 ?
N2 C6 H6B . . 109.4 ?
N2 C6 C7 . . 111.30(19) ?
H6A C6 H6B . . 108.0 ?
C7 C6 H6A . . 109.4 ?
C7 C6 H6B . . 109.4 ?
C6 C7 H7A . . 109.5 ?
C6 C7 H7B . . 109.5 ?
C6 C7 H7C . . 109.5 ?
H7A C7 H7B . . 109.5 ?
H7A C7 H7C . . 109.5 ?
H7B C7 H7C . . 109.5 ?
Ir1 C8 H8 . . 114.1 ?
C9 C8 Ir1 . . 69.36(13) ?
C9 C8 H8 . . 114.1 ?
C9 C8 C11 . 2_665 124.8(2) ?
C11 C8 Ir1 2_665 . 111.88(17) ?
C11 C8 H8 2_665 . 114.1 ?
Ir1 C9 H9 . . 113.1 ?
C8 C9 Ir1 . . 73.27(14) ?
C8 C9 H9 . . 113.1 ?
C8 C9 C10 . . 127.3(2) ?
C10 C9 Ir1 . . 109.49(17) ?
C10 C9 H9 . . 113.1 ?
C9 C10 H10A . . 109.0 ?
C9 C10 H10B . . 109.0 ?
C9 C10 C11 . . 112.9(2) ?
H10A C10 H10B . . 107.8 ?
C11 C10 H10A . . 109.0 ?
C11 C10 H10B . . 109.0 ?
C8 C11 C10 2_665 . 112.7(2) ?
C8 C11 H11A 2_665 . 109.0 ?
C8 C11 H11B 2_665 . 109.0 ?
C10 C11 H11A . . 109.0 ?
C10 C11 H11B . . 109.0 ?
H11A C11 H11B . . 107.8 ?

loop_
_geom_bond_atom_site_label_1
_geom_bond_atom_site_label_2
_geom_bond_site_symmetry_2
_geom_bond_distance
_geom_bond_publ_flag
Ir1 C1 2_665 2.043(2) ?
Ir1 C1 . 2.043(2) ?
Ir1 C8 . 2.197(2) ?
Ir1 C8 2_665 2.197(2) ?
Ir1 C9 2_665 2.147(2) ?
Ir1 C9 . 2.147(2) ?
N1 C1 . 1.364(3) ?
N1 C2 . 1.379(3) ?
N1 C4 . 1.467(3) ?
N2 C1 . 1.353(3) ?
N2 C3 . 1.389(3) ?
N2 C6 . 1.466(3) ?
C2 H2 . 0.9300 ?
C2 C3 . 1.336(3) ?
C3 H3 . 0.9300 ?
C4 H4A . 0.9700 ?
C4 H4B . 0.9700 ?
C4 C5 . 1.521(3) ?
C5 H5A . 0.9600 ?
C5 H5B . 0.9600 ?
C5 H5C . 0.9600 ?
C6 H6A . 0.9700 ?
C6 H6B . 0.9700 ?
C6 C7 . 1.518(3) ?
C7 H7A . 0.9600 ?
C7 H7B . 0.9600 ?
C7 H7C . 0.9600 ?
C8 H8 . 0.9800 ?
C8 C9 . 1.393(4) ?
C8 C11 2_665 1.513(4) ?
C9 H9 . 0.9800 ?
C9 C10 . 1.510(4) ?
C10 H10A . 0.9700 ?
C10 H10B . 0.9700 ?
C10 C11 . 1.520(4) ?
C11 H11A . 0.9700 ?
C11 H11B . 0.9700 ?

loop_
_geom_torsion_atom_site_label_1
_geom_torsion_atom_site_label_2
_geom_torsion_atom_site_label_3
_geom_torsion_atom_site_label_4
_geom_torsion_site_symmetry_1
_geom_torsion_site_symmetry_2
_geom_torsion_site_symmetry_3
_geom_torsion_site_symmetry_4
_geom_torsion
_geom_torsion_publ_flag
Ir1 C8 C9 C10 . . . . -102.1(2) ?
Ir1 C9 C10 C11 . . . . -39.1(3) ?
N1 C2 C3 N2 . . . . 0.1(3) ?
C1 N1 C2 C3 . . . . -0.6(3) ?
C1 N1 C4 C5 . . . . 118.4(2) ?
C1 N2 C3 C2 . . . . 0.4(3) ?
C1 N2 C6 C7 . . . . 100.0(3) ?
C2 N1 C1 Ir1 . . . . -179.19(16) ?
C2 N1 C1 N2 . . . . 0.8(3) ?
C2 N1 C4 C5 . . . . -62.9(3) ?
C3 N2 C1 Ir1 . . . . 179.27(17) ?
C3 N2 C1 N1 . . . . -0.7(3) ?
C3 N2 C6 C7 . . . . -76.3(3) ?
C4 N1 C1 Ir1 . . . . -0.3(3) ?
C4 N1 C1 N2 . . . . 179.6(2) ?
C4 N1 C2 C3 . . . . -179.4(2) ?
C6 N2 C1 Ir1 . . . . 2.5(3) ?
C6 N2 C1 N1 . . . . -177.47(19) ?
C6 N2 C3 C2 . . . . 177.2(2) ?
C8 C9 C10 C11 . . . . 44.4(4) ?
C9 C10 C11 C8 . . . 2_665 33.9(3) ?
C11 C8 C9 Ir1 2_665 . . . 102.9(2) ?
C11 C8 C9 C10 2_665 . . . 0.8(4) ?

_cod_database_fobs_code 2243340
